data_2300296
loop_
_publ_author_name
'Suzuki-Muresan, T.'
'Deniard, P.'
'Gautron, E.'
'Pet\<r\'i\<cek, V.'
'Jobic, S.'
'Grambow, B.'

_publ_section_title
;
 Minimization of absorption contrast for accurate amorphous phase
 quantification: application to ZrO~2~ nanoparticles
;
_journal_coden_ASTM JACGAR
_journal_coeditor_code CG5132
_journal_issue 5
_journal_name_full 'Journal of Applied Crystallography'
_journal_page_first 1092
_journal_page_last 1099
_journal_paper_doi 10.1107/S0021889810032358
_journal_volume 43
_journal_year 2010
_chemical_formula_structural 'Zr O2'
_chemical_formula_sum 'O2 Zr'
_chemical_name_systematic 'Zirconium Oxide'
_space_group_crystal_system monoclinic
_space_group_IT_number 14
_space_group_name_H-M_alt 'P 1 21/c 1'
_symmetry_space_group_name_Hall '-P 2ybc'
_symmetry_space_group_name_H-M 'P 1 21/c 1'
_cell_angle_alpha 90
_cell_angle_beta 99.215(2)
_cell_angle_gamma 90
_cell_formula_units_Z 4
_cell_length_a 5.14770(10)
_cell_length_b 5.2096(2)
_cell_length_c 5.3164(2)
_cell_measurement_temperature 298
_cell_volume 140.732(8)
_computing_cell_refinement 'Jana2006 (Petricek et al., 2006)'
_computing_data_collection 'Diffrac Plus Raw'
_diffrn_ambient_temperature 298
_diffrn_measurement_device_type 'Bragg-Brentano geometry'
_diffrn_radiation_type 'Cu K\a~1~'
_pd_meas_2theta_range_max 100
_pd_meas_2theta_range_min 20
_pd_proc_ls_background_function 'Legendre polynomial'
_pd_proc_ls_profile_function Lorenztian
_pd_proc_ls_prof_R_factor 8.7
_pd_proc_ls_prof_wR_factor 11.5
_refine_ls_goodness_of_fit_all 1.3
_refine_ls_R_factor_all 1.37
_cod_data_source_file cg5132.cif
_cod_data_source_block monoclinic_zirconia
_cod_original_cell_volume 140.735(8)
_cod_original_formula_sum 'O2 Zr1'
_cod_database_code 2300296

loop_
_symmetry_equiv_pos_site_id
_symmetry_equiv_pos_as_xyz
1 x,y,z
2 -x,y+1/2,-z+1/2
3 -x,-y,-z
4 x,-y+1/2,z+1/2

loop_
_atom_site_label
_atom_site_fract_x
_atom_site_fract_y
_atom_site_fract_z
_atom_site_U_iso_or_equiv
_atom_site_occupancy
O1 0.0680(10) 0.3290(10) 0.3420(10) 0.014(2) 1.
O2 0.4490(10) 0.7599(8) 0.4780(10) 0.017(3) 1.
Zr1 0.2753(2) 0.03990(10) 0.2091(2) 0.0045(3) 1.

loop_
_atom_type_symbol
O2-
Zr4+

loop_
_cod_related_entry_id
_cod_related_entry_database
_cod_related_entry_code
1 ChemSpider 4955305
